data_7042324
loop_
_publ_author_name
'Zhang, Lei'
'Hou, Guohua'
'Zi, Guofu'
'Ding, Wanjian'
'Walter, Marc D.'

_publ_section_title
;
 Preparation of a uranium metallacyclocumulene and its reactivity towards
 unsaturated organic molecules.
;
_journal_issue 11
_journal_name_full 'Dalton transactions (Cambridge, England : 2003)'
_journal_page_first 3716
_journal_page_last 3728
_journal_paper_doi 10.1039/c7dt00396j
_journal_volume 46
_journal_year 2017
_chemical_formula_moiety 'C49 H57 N S U'
_chemical_formula_sum 'C49 H57 N S U'
_chemical_formula_weight 930.04
_space_group_crystal_system monoclinic
_space_group_IT_number 14
_space_group_name_Hall '-P 2ybc'
_space_group_name_H-M_alt 'P 1 21/c 1'
_symmetry_space_group_name_Hall '-P 2ybc'
_symmetry_space_group_name_H-M 'P 1 21/c 1'
_atom_sites_solution_hydrogens geom
_audit_block_doi 10.5517/ccdc.csd.cc1nbchv
_audit_creation_method SHELXL-2014/7
_audit_update_record
;
2017-01-24 deposited with the CCDC.
2017-02-28 downloaded from the CCDC.
;
_cell_angle_alpha 90
_cell_angle_beta 107.466(9)
_cell_angle_gamma 90
_cell_formula_units_Z 4
_cell_length_a 21.053(12)
_cell_length_b 11.027(6)
_cell_length_c 18.894(10)
_cell_measurement_reflns_used 6505
_cell_measurement_temperature 100(2)
_cell_measurement_theta_max 27.16
_cell_measurement_theta_min 2.17
_cell_volume 4184(4)
_computing_cell_refinement 'Bruker SAINT'
_computing_data_collection 'Bruker APEX2'
_computing_data_reduction 'Bruker SAINT'
_computing_molecular_graphics 'Bruker SHELXTL'
_computing_publication_material 'Bruker SHELXTL'
_computing_structure_refinement 'SHELXL-2014/7 (Sheldrick, 2014)'
_computing_structure_solution 'SHELXS-97 (Sheldrick 2008)'
_diffrn_ambient_temperature 100(2)
_diffrn_measured_fraction_theta_full 0.998
_diffrn_measured_fraction_theta_max 0.984
_diffrn_measurement_device_type 'Bruker APEX-II CCD'
_diffrn_measurement_method '\f and \w scans'
_diffrn_radiation_type MoK\a
_diffrn_radiation_wavelength 0.71073
_diffrn_reflns_av_R_equivalents 0.0912
_diffrn_reflns_av_unetI/netI 0.0981
_diffrn_reflns_Laue_measured_fraction_full 0.998
_diffrn_reflns_Laue_measured_fraction_max 0.984
_diffrn_reflns_limit_h_max 27
_diffrn_reflns_limit_h_min -14
_diffrn_reflns_limit_k_max 14
_diffrn_reflns_limit_k_min -13
_diffrn_reflns_limit_l_max 24
_diffrn_reflns_limit_l_min -24
_diffrn_reflns_number 27389
_diffrn_reflns_point_group_measured_fraction_full 0.998
_diffrn_reflns_point_group_measured_fraction_max 0.984
_diffrn_reflns_theta_full 25.242
_diffrn_reflns_theta_max 27.691
_diffrn_reflns_theta_min 2.028
_exptl_absorpt_coefficient_mu 3.963
_exptl_absorpt_correction_T_max 0.75
_exptl_absorpt_correction_T_min 0.44
_exptl_absorpt_correction_type multi-scan
_exptl_absorpt_process_details SADABS
_exptl_crystal_colour brown
_exptl_crystal_density_diffrn 1.477
_exptl_crystal_description block
_exptl_crystal_F_000 1864
_exptl_crystal_size_max 0.200
_exptl_crystal_size_mid 0.200
_exptl_crystal_size_min 0.200
_refine_diff_density_max 6.238
_refine_diff_density_min -4.244
_refine_diff_density_rms 0.213
_refine_ls_extinction_method none
_refine_ls_goodness_of_fit_ref 1.020
_refine_ls_hydrogen_treatment constr
_refine_ls_matrix_type full
_refine_ls_number_parameters 481
_refine_ls_number_reflns 9648
_refine_ls_number_restraints 18
_refine_ls_restrained_S_all 1.022
_refine_ls_R_factor_all 0.0907
_refine_ls_R_factor_gt 0.0665
_refine_ls_shift/su_max 0.000
_refine_ls_shift/su_mean 0.000
_refine_ls_structure_factor_coef Fsqd
_refine_ls_weighting_details 'w=1/[\s^2^(Fo^2^)+(0.0679P)^2^+36.4323P] where P=(Fo^2^+2Fc^2^)/3'
_refine_ls_weighting_scheme calc
_refine_ls_wR_factor_gt 0.1550
_refine_ls_wR_factor_ref 0.1668
_reflns_Friedel_coverage 0.000
_reflns_number_gt 7328
_reflns_number_total 9648
_reflns_threshold_expression 'I > 2\s(I)'
_cod_data_source_file c7dt00396j2.cif
_cod_data_source_block compound4
_cod_depositor_comments 'Adding full bibliography for 7042322--7042330.cif.'
_cod_database_code 7042324
_shelx_shelxl_version_number 2014/7
_shelx_space_group_comment
; 
The symmetry employed for this shelxl refinement is uniquely defined 
by the following loop, which should always be used as a source of 
symmetry information in preference to the above space-group names. 
They are only intended as comments. 
;
_shelx_estimated_absorpt_t_min 0.505
_shelx_estimated_absorpt_t_max 0.505

loop_
_space_group_symop_operation_xyz
'x, y, z'
'-x, y+1/2, -z+1/2'
'-x, -y, -z'
'x, -y-1/2, z-1/2'

loop_
_atom_site_label
_atom_site_type_symbol
_atom_site_fract_x
_atom_site_fract_y
_atom_site_fract_z
_atom_site_U_iso_or_equiv
_atom_site_adp_type
_atom_site_occupancy
_atom_site_site_symmetry_order
_atom_site_calc_flag
_atom_site_refinement_flags_posn
_atom_site_refinement_flags_adp
C1 C 0.2546(5) 0.3423(8) 0.1355(6) 0.039(3) Uani 1 1 d . .
C2 C 0.3065(5) 0.4080(9) 0.1247(5) 0.032(2) Uani 1 1 d . .
H2 H 0.3161 0.4133 0.0787 0.038 Uiso 1 1 calc R U
C3 C 0.3433(4) 0.4661(8) 0.1899(5) 0.0215(17) Uani 1 1 d . .
C4 C 0.3101(4) 0.4406(8) 0.2438(5) 0.0265(19) Uani 1 1 d . .
H4 H 0.3224 0.4689 0.2935 0.032 Uiso 1 1 calc R U
C5 C 0.2547(5) 0.3643(9) 0.2088(6) 0.039(2) Uani 1 1 d . .
H5 H 0.2232 0.3336 0.2312 0.047 Uiso 1 1 calc R U
C6 C 0.2127(7) 0.2435(10) 0.0868(9) 0.073(5) Uani 1 1 d . .
C7 C 0.1438(6) 0.2646(12) 0.0531(9) 0.077(5) Uani 1 1 d . U
H7A H 0.1262 0.2050 0.0136 0.116 Uiso 1 1 calc R U
H7B H 0.1372 0.3465 0.0320 0.116 Uiso 1 1 calc R U
H7C H 0.1202 0.2569 0.0905 0.116 Uiso 1 1 calc R U
C8 C 0.2350(10) 0.2493(15) 0.0059(9) 0.101(6) Uani 1 1 d . .
H8A H 0.2834 0.2408 0.0177 0.151 Uiso 1 1 calc R U
H8B H 0.2211 0.3272 -0.0189 0.151 Uiso 1 1 calc R U
H8C H 0.2130 0.1832 -0.0271 0.151 Uiso 1 1 calc R U
C9 C 0.2395(6) 0.1272(11) 0.1089(10) 0.078(5) Uani 1 1 d . .
H9A H 0.2295 0.1031 0.1543 0.117 Uiso 1 1 calc R U
H9B H 0.2878 0.1292 0.1181 0.117 Uiso 1 1 calc R U
H9C H 0.2196 0.0686 0.0694 0.117 Uiso 1 1 calc R U
C10 C 0.4160(4) 0.5063(9) 0.2100(6) 0.031(2) Uani 1 1 d . .
C11 C 0.4574(5) 0.3898(9) 0.2272(8) 0.048(3) Uani 1 1 d . .
H11A H 0.5046 0.4095 0.2369 0.072 Uiso 1 1 calc R U
H11B H 0.4432 0.3346 0.1847 0.072 Uiso 1 1 calc R U
H11C H 0.4508 0.3506 0.2711 0.072 Uiso 1 1 calc R U
C12 C 0.4366(5) 0.5940(11) 0.2732(7) 0.052(3) Uani 1 1 d . .
H12A H 0.4106 0.6687 0.2598 0.078 Uiso 1 1 calc R U
H12B H 0.4840 0.6126 0.2839 0.078 Uiso 1 1 calc R U
H12C H 0.4286 0.5580 0.3172 0.078 Uiso 1 1 calc R U
C13 C 0.4299(6) 0.5677(12) 0.1432(9) 0.067(4) Uani 1 1 d . .
H13A H 0.4071 0.6463 0.1339 0.100 Uiso 1 1 calc R U
H13B H 0.4134 0.5160 0.0993 0.100 Uiso 1 1 calc R U
H13C H 0.4779 0.5800 0.1537 0.100 Uiso 1 1 calc R U
C14 C 0.1281(5) 0.5756(9) 0.2306(6) 0.035(2) Uani 1 1 d . .
C15 C 0.1237(4) 0.6930(8) 0.2000(5) 0.0243(18) Uani 1 1 d . .
H15 H 0.1382 0.7655 0.2273 0.029 Uiso 1 1 calc R U
C16 C 0.0940(4) 0.6856(8) 0.1219(5) 0.0219(17) Uani 1 1 d . .
C17 C 0.0835(4) 0.5630(8) 0.1047(5) 0.0258(18) Uani 1 1 d . .
H17 H 0.0650 0.5302 0.0564 0.031 Uiso 1 1 calc R U
C18 C 0.1051(4) 0.4952(8) 0.1716(5) 0.029(2) Uani 1 1 d . .
H18 H 0.1040 0.4093 0.1755 0.035 Uiso 1 1 calc R U
C19 C 0.1434(7) 0.5475(10) 0.3137(6) 0.048(3) Uani 1 1 d . .
C20 C 0.1310(11) 0.4152(15) 0.3243(9) 0.097(6) Uani 1 1 d . U
H20A H 0.1655 0.3664 0.3126 0.145 Uiso 1 1 calc R U
H20B H 0.0872 0.3923 0.2913 0.145 Uiso 1 1 calc R U
H20C H 0.1324 0.4010 0.3759 0.145 Uiso 1 1 calc R U
C21 C 0.2094(6) 0.5966(15) 0.3596(6) 0.069(4) Uani 1 1 d . .
H21A H 0.2133 0.6817 0.3465 0.103 Uiso 1 1 calc R U
H21B H 0.2453 0.5494 0.3499 0.103 Uiso 1 1 calc R U
H21C H 0.2126 0.5908 0.4123 0.103 Uiso 1 1 calc R U
C22 C 0.0897(6) 0.6135(15) 0.3397(7) 0.071(4) Uani 1 1 d . U
H22A H 0.0993 0.6034 0.3934 0.106 Uiso 1 1 calc R U
H22B H 0.0459 0.5790 0.3143 0.106 Uiso 1 1 calc R U
H22C H 0.0899 0.7000 0.3278 0.106 Uiso 1 1 calc R U
C23 C 0.0675(4) 0.7945(8) 0.0716(5) 0.0266(19) Uani 1 1 d . .
C24 C 0.0124(5) 0.8520(10) 0.0985(7) 0.047(3) Uani 1 1 d . .
H24A H -0.0213 0.7906 0.0987 0.070 Uiso 1 1 calc R U
H24B H -0.0085 0.9184 0.0652 0.070 Uiso 1 1 calc R U
H24C H 0.0317 0.8837 0.1489 0.070 Uiso 1 1 calc R U
C25 C 0.0362(5) 0.7540(10) -0.0087(5) 0.037(2) Uani 1 1 d . .
H25A H 0.0707 0.7191 -0.0277 0.055 Uiso 1 1 calc R U
H25B H 0.0161 0.8241 -0.0391 0.055 Uiso 1 1 calc R U
H25C H 0.0019 0.6929 -0.0108 0.055 Uiso 1 1 calc R U
C26 C 0.1228(5) 0.8863(9) 0.0762(7) 0.044(3) Uani 1 1 d . .
H26A H 0.1403 0.9160 0.1273 0.066 Uiso 1 1 calc R U
H26B H 0.1049 0.9545 0.0429 0.066 Uiso 1 1 calc R U
H26C H 0.1587 0.8473 0.0614 0.066 Uiso 1 1 calc R U
C27 C 0.3749(4) 0.9861(8) 0.3024(5) 0.029(2) Uani 1 1 d . .
C28 C 0.3608(6) 1.1049(9) 0.3133(6) 0.045(3) Uani 1 1 d . .
H28 H 0.3433 1.1564 0.2717 0.054 Uiso 1 1 calc R U
C29 C 0.3719(7) 1.1509(12) 0.3846(7) 0.063(4) Uani 1 1 d . .
H29 H 0.3612 1.2328 0.3916 0.075 Uiso 1 1 calc R U
C30 C 0.3981(7) 1.0772(11) 0.4443(6) 0.059(3) Uani 1 1 d . .
H30 H 0.4057 1.1080 0.4931 0.071 Uiso 1 1 calc R U
C31 C 0.4136(6) 0.9594(11) 0.4342(6) 0.047(3) Uani 1 1 d . .
H31 H 0.4330 0.9094 0.4761 0.057 Uiso 1 1 calc R U
C32 C 0.4009(5) 0.9118(9) 0.3627(5) 0.036(2) Uani 1 1 d . .
H32 H 0.4102 0.8291 0.3558 0.043 Uiso 1 1 calc R U
C33 C 0.3301(4) 0.8621(7) 0.1955(5) 0.0197(16) Uani 1 1 d . .
C34 C 0.3231(4) 0.8352(7) 0.1169(5) 0.0201(16) Uani 1 1 d . .
C35 C 0.2803(4) 0.7448(9) 0.0869(5) 0.0283(19) Uani 1 1 d . .
C36 C 0.2434(4) 0.6768(8) 0.0333(4) 0.0234(17) Uani 1 1 d . .
C37 C 0.1982(4) 0.5928(8) 0.0086(5) 0.0250(18) Uani 1 1 d . .
C38 C 0.3598(5) 0.8953(9) 0.0726(6) 0.039(3) Uani 1 1 d . .
C39 C 0.3595(5) 0.8497(9) 0.0053(5) 0.034(2) Uani 1 1 d . .
H39 H 0.3388 0.7733 -0.0089 0.041 Uiso 1 1 calc R U
C40 C 0.3876(6) 0.9075(10) -0.0445(6) 0.045(3) Uani 1 1 d . .
H40 H 0.3863 0.8709 -0.0905 0.055 Uiso 1 1 calc R U
C41 C 0.4169(5) 1.0189(10) -0.0245(6) 0.041(2) Uani 1 1 d . .
H41 H 0.4366 1.0598 -0.0569 0.049 Uiso 1 1 calc R U
C42 C 0.4180(5) 1.0712(9) 0.0413(7) 0.042(3) Uani 1 1 d . .
H42 H 0.4383 1.1483 0.0546 0.051 Uiso 1 1 calc R U
C43 C 0.3893(4) 1.0110(9) 0.0889(5) 0.032(2) Uani 1 1 d . .
H43 H 0.3895 1.0493 0.1340 0.038 Uiso 1 1 calc R U
C44 C 0.1694(4) 0.5442(9) -0.0665(5) 0.0278(19) Uani 1 1 d . .
C45 C 0.1050(5) 0.4973(9) -0.0908(5) 0.032(2) Uani 1 1 d . .
H45 H 0.0787 0.4974 -0.0578 0.039 Uiso 1 1 calc R U
C46 C 0.0783(6) 0.4506(10) -0.1613(6) 0.041(2) Uani 1 1 d . .
H46 H 0.0342 0.4193 -0.1766 0.049 Uiso 1 1 calc R U
C47 C 0.1161(6) 0.4500(10) -0.2092(5) 0.048(3) Uani 1 1 d . .
H47 H 0.0987 0.4179 -0.2578 0.058 Uiso 1 1 calc R U
C48 C 0.1803(6) 0.4969(11) -0.1855(6) 0.047(3) Uani 1 1 d . .
H48 H 0.2067 0.4958 -0.2184 0.056 Uiso 1 1 calc R U
C49 C 0.2065(5) 0.5446(10) -0.1162(5) 0.039(2) Uani 1 1 d . .
H49 H 0.2500 0.5782 -0.1019 0.047 Uiso 1 1 calc R U
N1 N 0.3669(4) 0.9483(6) 0.2286(4) 0.0247(15) Uani 1 1 d . .
S1 S 0.27898(10) 0.77284(19) 0.23498(12) 0.0249(4) Uani 1 1 d . .
U1 U 0.21825(2) 0.58220(3) 0.14805(2) 0.01832(10) Uani 1 1 d . .

loop_
_atom_site_aniso_label
_atom_site_aniso_U_11
_atom_site_aniso_U_22
_atom_site_aniso_U_33
_atom_site_aniso_U_23
_atom_site_aniso_U_13
_atom_site_aniso_U_12
C1 0.040(6) 0.014(4) 0.053(6) -0.006(4) -0.002(5) 0.011(4)
C2 0.035(5) 0.037(5) 0.021(4) -0.008(4) 0.002(3) 0.007(4)
C3 0.025(4) 0.019(4) 0.025(4) -0.003(3) 0.014(3) 0.002(3)
C4 0.030(4) 0.028(5) 0.024(4) -0.001(3) 0.013(3) 0.008(4)
C5 0.030(5) 0.030(5) 0.058(7) 0.008(5) 0.014(5) 0.001(4)
C6 0.064(8) 0.018(5) 0.105(11) -0.025(6) -0.023(8) 0.006(6)
C7 0.039(6) 0.047(7) 0.119(11) -0.041(7) -0.016(7) 0.010(6)
C8 0.145(17) 0.064(10) 0.078(11) -0.016(9) 0.011(11) -0.037(11)
C9 0.040(6) 0.028(6) 0.139(14) -0.035(8) -0.012(8) 0.005(5)
C10 0.021(4) 0.031(5) 0.048(6) 0.008(4) 0.020(4) 0.007(4)
C11 0.031(5) 0.031(6) 0.087(9) 0.012(5) 0.024(6) 0.011(4)
C12 0.030(5) 0.049(7) 0.073(8) -0.017(6) 0.009(5) 0.001(5)
C13 0.054(7) 0.072(9) 0.097(11) 0.037(8) 0.057(8) 0.015(7)
C14 0.038(5) 0.038(5) 0.043(5) -0.001(4) 0.033(4) -0.004(4)
C15 0.020(4) 0.023(4) 0.035(5) -0.005(4) 0.016(3) -0.002(3)
C16 0.016(4) 0.027(4) 0.029(4) -0.003(3) 0.016(3) -0.003(3)
C17 0.019(4) 0.028(5) 0.034(5) -0.004(4) 0.014(3) -0.001(3)
C18 0.035(5) 0.019(4) 0.043(5) 0.002(4) 0.027(4) -0.006(4)
C19 0.080(8) 0.040(6) 0.035(6) 0.000(5) 0.036(6) -0.010(6)
C20 0.157(14) 0.091(11) 0.059(8) 0.025(8) 0.059(9) -0.015(10)
C21 0.057(8) 0.127(13) 0.025(5) 0.017(7) 0.018(5) -0.003(8)
C22 0.056(7) 0.127(11) 0.045(7) -0.010(7) 0.039(6) -0.004(8)
C23 0.025(4) 0.016(4) 0.037(5) -0.002(3) 0.006(4) 0.001(3)
C24 0.038(6) 0.042(6) 0.058(7) -0.008(5) 0.013(5) 0.012(5)
C25 0.034(5) 0.035(5) 0.040(5) 0.009(4) 0.009(4) 0.007(4)
C26 0.031(5) 0.029(5) 0.064(7) 0.020(5) 0.003(5) -0.006(4)
C27 0.030(5) 0.027(5) 0.032(5) -0.006(4) 0.010(4) -0.006(4)
C28 0.063(7) 0.024(5) 0.038(6) -0.007(4) 0.002(5) 0.001(5)
C29 0.089(10) 0.041(7) 0.057(8) -0.033(6) 0.022(7) -0.006(7)
C30 0.092(10) 0.052(8) 0.033(6) -0.017(6) 0.019(6) -0.017(7)
C31 0.055(7) 0.053(7) 0.029(5) 0.001(5) 0.007(5) -0.020(6)
C32 0.047(6) 0.034(5) 0.029(5) -0.005(4) 0.015(4) -0.005(5)
C33 0.025(4) 0.006(4) 0.033(4) -0.001(3) 0.017(3) 0.003(3)
C34 0.018(4) 0.016(4) 0.031(4) -0.001(3) 0.014(3) -0.006(3)
C35 0.026(4) 0.037(5) 0.028(5) 0.002(4) 0.017(4) 0.001(4)
C36 0.032(4) 0.025(4) 0.018(4) -0.003(3) 0.016(3) -0.005(4)
C37 0.030(4) 0.026(5) 0.025(4) -0.003(4) 0.018(3) -0.003(4)
C38 0.022(4) 0.039(6) 0.048(6) 0.026(5) -0.003(4) -0.006(4)
C39 0.046(6) 0.028(5) 0.044(6) -0.003(4) 0.038(5) -0.006(4)
C40 0.061(7) 0.043(6) 0.049(6) -0.005(5) 0.041(6) -0.010(5)
C41 0.040(5) 0.041(6) 0.051(6) 0.019(5) 0.029(5) 0.000(5)
C42 0.038(5) 0.029(5) 0.065(7) 0.007(5) 0.024(5) -0.006(4)
C43 0.030(5) 0.035(5) 0.035(5) 0.003(4) 0.016(4) -0.002(4)
C44 0.033(5) 0.033(5) 0.020(4) -0.001(4) 0.011(4) -0.006(4)
C45 0.039(5) 0.033(5) 0.026(5) -0.008(4) 0.012(4) 0.001(4)
C46 0.046(6) 0.041(6) 0.032(5) -0.007(4) 0.005(4) -0.007(5)
C47 0.077(8) 0.043(6) 0.019(5) -0.011(4) 0.005(5) -0.017(6)
C48 0.067(7) 0.054(7) 0.030(5) -0.006(5) 0.032(5) -0.019(6)
C49 0.046(6) 0.043(6) 0.032(5) -0.001(4) 0.018(4) -0.024(5)
N1 0.027(4) 0.020(4) 0.028(4) -0.002(3) 0.009(3) -0.003(3)
S1 0.0276(10) 0.0248(11) 0.0258(10) -0.0054(8) 0.0134(8) -0.0076(9)
U1 0.01860(15) 0.01546(16) 0.02286(16) 0.00000(13) 0.00919(11) -0.00060(12)

loop_
_atom_type_symbol
_atom_type_description
_atom_type_scat_dispersion_real
_atom_type_scat_dispersion_imag
_atom_type_scat_source
C C 0.0033 0.0016 'International Tables Vol C Tables 4.2.6.8 and 6.1.1.4'
H H 0.0000 0.0000 'International Tables Vol C Tables 4.2.6.8 and 6.1.1.4'
N N 0.0061 0.0033 'International Tables Vol C Tables 4.2.6.8 and 6.1.1.4'
S S 0.1246 0.1234 'International Tables Vol C Tables 4.2.6.8 and 6.1.1.4'
U U -9.6767 9.6646 'International Tables Vol C Tables 4.2.6.8 and 6.1.1.4'

loop_
_geom_angle_atom_site_label_1
_geom_angle_atom_site_label_2
_geom_angle_atom_site_label_3
_geom_angle
C2 C1 C5 106.9(8)
C2 C1 C6 128.9(12)
C5 C1 C6 123.2(12)
C2 C1 U1 76.3(5)
C5 C1 U1 70.8(5)
C6 C1 U1 127.3(7)
C1 C2 C3 111.4(9)
C1 C2 U1 75.2(5)
C3 C2 U1 76.4(5)
C1 C2 H2 124.3
C3 C2 H2 124.3
U1 C2 H2 115.8
C2 C3 C4 106.1(8)
C2 C3 C10 126.9(8)
C4 C3 C10 123.4(8)
C2 C3 U1 74.7(5)
C4 C3 U1 70.9(5)
C10 C3 U1 136.0(6)
C3 C4 C5 107.1(8)
C3 C4 U1 79.3(5)
C5 C4 U1 73.2(5)
C3 C4 H4 126.5
C5 C4 H4 126.5
U1 C4 H4 113.5
C1 C5 C4 108.5(9)
C1 C5 U1 79.5(6)
C4 C5 U1 76.0(5)
C1 C5 H5 125.8
C4 C5 H5 125.8
U1 C5 H5 111.3
C9 C6 C7 123.0(12)
C9 C6 C1 111.3(10)
C7 C6 C1 118.9(10)
C9 C6 C8 96.0(13)
C7 C6 C8 96.3(13)
C1 C6 C8 104.3(12)
C6 C7 H7A 109.5
C6 C7 H7B 109.5
H7A C7 H7B 109.5
C6 C7 H7C 109.5
H7A C7 H7C 109.5
H7B C7 H7C 109.5
C6 C8 H8A 109.5
C6 C8 H8B 109.5
H8A C8 H8B 109.5
C6 C8 H8C 109.5
H8A C8 H8C 109.5
H8B C8 H8C 109.5
C6 C9 H9A 109.5
C6 C9 H9B 109.5
H9A C9 H9B 109.5
C6 C9 H9C 109.5
H9A C9 H9C 109.5
H9B C9 H9C 109.5
C12 C10 C3 114.5(8)
C12 C10 C11 111.3(9)
C3 C10 C11 105.8(8)
C12 C10 C13 106.9(10)
C3 C10 C13 110.3(9)
C11 C10 C13 108.0(9)
C10 C11 H11A 109.5
C10 C11 H11B 109.5
H11A C11 H11B 109.5
C10 C11 H11C 109.5
H11A C11 H11C 109.5
H11B C11 H11C 109.5
C10 C12 H12A 109.5
C10 C12 H12B 109.5
H12A C12 H12B 109.5
C10 C12 H12C 109.5
H12A C12 H12C 109.5
H12B C12 H12C 109.5
C10 C13 H13A 109.5
C10 C13 H13B 109.5
H13A C13 H13B 109.5
C10 C13 H13C 109.5
H13A C13 H13C 109.5
H13B C13 H13C 109.5
C18 C14 C15 107.0(9)
C18 C14 C19 127.2(9)
C15 C14 C19 124.9(9)
C18 C14 U1 72.6(5)
C15 C14 U1 73.7(5)
C19 C14 U1 127.3(7)
C14 C15 C16 109.1(8)
C14 C15 U1 76.9(5)
C16 C15 U1 75.1(5)
C14 C15 H15 125.5
C16 C15 H15 125.5
U1 C15 H15 114.6
C17 C16 C15 106.7(8)
C17 C16 C23 128.0(8)
C15 C16 C23 124.3(8)
C17 C16 U1 73.5(5)
C15 C16 U1 75.0(5)
C23 C16 U1 125.9(5)
C16 C17 C18 108.5(8)
C16 C17 U1 77.0(5)
C18 C17 U1 75.3(5)
C16 C17 H17 125.7
C18 C17 H17 125.7
U1 C17 H17 114.1
C14 C18 C17 108.6(8)
C14 C18 U1 78.2(5)
C17 C18 U1 74.4(5)
C14 C18 H18 125.7
C17 C18 H18 125.7
U1 C18 H18 113.9
C21 C19 C20 116.1(13)
C21 C19 C14 113.0(9)
C20 C19 C14 109.9(10)
C21 C19 C22 106.6(10)
C20 C19 C22 104.1(12)
C14 C19 C22 106.3(10)
C19 C20 H20A 109.5
C19 C20 H20B 109.5
H20A C20 H20B 109.5
C19 C20 H20C 109.5
H20A C20 H20C 109.5
H20B C20 H20C 109.5
C19 C21 H21A 109.5
C19 C21 H21B 109.5
H21A C21 H21B 109.5
C19 C21 H21C 109.5
H21A C21 H21C 109.5
H21B C21 H21C 109.5
C19 C22 H22A 109.5
C19 C22 H22B 109.5
H22A C22 H22B 109.5
C19 C22 H22C 109.5
H22A C22 H22C 109.5
H22B C22 H22C 109.5
C26 C23 C25 110.1(9)
C26 C23 C16 110.8(7)
C25 C23 C16 110.8(7)
C26 C23 C24 110.3(8)
C25 C23 C24 107.8(8)
C16 C23 C24 106.9(8)
C23 C24 H24A 109.5
C23 C24 H24B 109.5
H24A C24 H24B 109.5
C23 C24 H24C 109.5
H24A C24 H24C 109.5
H24B C24 H24C 109.5
C23 C25 H25A 109.5
C23 C25 H25B 109.5
H25A C25 H25B 109.5
C23 C25 H25C 109.5
H25A C25 H25C 109.5
H25B C25 H25C 109.5
C23 C26 H26A 109.5
C23 C26 H26B 109.5
H26A C26 H26B 109.5
C23 C26 H26C 109.5
H26A C26 H26C 109.5
H26B C26 H26C 109.5
C28 C27 C32 119.6(9)
C28 C27 N1 117.5(9)
C32 C27 N1 122.7(9)
C27 C28 C29 120.8(11)
C27 C28 H28 119.6
C29 C28 H28 119.6
C30 C29 C28 119.4(11)
C30 C29 H29 120.3
C28 C29 H29 120.3
C29 C30 C31 120.3(11)
C29 C30 H30 119.8
C31 C30 H30 119.8
C30 C31 C32 120.5(11)
C30 C31 H31 119.8
C32 C31 H31 119.8
C27 C32 C31 119.3(10)
C27 C32 H32 120.3
C31 C32 H32 120.3
N1 C33 C34 120.6(7)
N1 C33 S1 124.4(7)
C34 C33 S1 114.9(6)
C35 C34 C38 119.7(8)
C35 C34 C33 115.0(7)
C38 C34 C33 125.2(8)
C36 C35 C34 156.0(9)
C36 C35 U1 72.4(5)
C34 C35 U1 131.6(6)
C37 C36 C35 151.5(9)
C37 C36 U1 72.8(5)
C35 C36 U1 78.9(5)
C36 C37 C44 130.4(8)
C36 C37 U1 77.7(5)
C44 C37 U1 151.3(6)
C39 C38 C43 114.5(9)
C39 C38 C34 120.9(9)
C43 C38 C34 124.0(10)
C38 C39 C40 124.9(9)
C38 C39 H39 117.6
C40 C39 H39 117.6
C41 C40 C39 117.7(10)
C41 C40 H40 121.2
C39 C40 H40 121.2
C42 C41 C40 120.8(9)
C42 C41 H41 119.6
C40 C41 H41 119.6
C41 C42 C43 119.6(10)
C41 C42 H42 120.2
C43 C42 H42 120.2
C42 C43 C38 122.5(10)
C42 C43 H43 118.7
C38 C43 H43 118.7
C49 C44 C45 117.8(8)
C49 C44 C37 119.9(8)
C45 C44 C37 122.3(8)
C46 C45 C44 122.0(9)
C46 C45 H45 119.0
C44 C45 H45 119.0
C47 C46 C45 119.3(10)
C47 C46 H46 120.4
C45 C46 H46 120.4
C46 C47 C48 119.1(9)
C46 C47 H47 120.4
C48 C47 H47 120.4
C49 C48 C47 121.7(10)
C49 C48 H48 119.1
C47 C48 H48 119.1
C48 C49 C44 120.1(9)
C48 C49 H49 120.0
C44 C49 H49 120.0
C33 N1 C27 125.6(8)
C33 S1 U1 113.9(3)
C37 U1 C36 29.5(3)
C37 U1 C5 115.0(3)
C36 U1 C5 127.9(3)
C37 U1 C35 58.2(3)
C36 U1 C35 28.7(3)
C5 U1 C35 132.3(3)
C37 U1 C4 125.5(3)
C36 U1 C4 120.3(3)
C5 U1 C4 30.8(3)
C35 U1 C4 109.3(3)
C37 U1 C17 81.8(3)
C36 U1 C17 103.6(3)
C5 U1 C17 101.5(3)
C35 U1 C17 121.6(3)
C4 U1 C17 128.9(3)
C37 U1 C18 107.7(3)
C36 U1 C18 133.2(3)
C5 U1 C18 76.5(3)
C35 U1 C18 150.5(3)
C4 U1 C18 99.9(3)
C17 U1 C18 30.3(3)
C37 U1 S1 119.3(2)
C36 U1 S1 90.97(19)
C5 U1 S1 114.2(2)
C35 U1 S1 62.9(2)
C4 U1 S1 86.0(2)
C17 U1 S1 119.91(19)
C18 U1 S1 116.5(2)
C37 U1 C15 115.8(3)
C36 U1 C15 118.0(3)
C5 U1 C15 113.0(3)
C35 U1 C15 110.8(3)
C4 U1 C15 117.7(3)
C17 U1 C15 48.8(3)
C18 U1 C15 48.5(3)
S1 U1 C15 72.71(18)
C37 U1 C16 86.7(3)
C36 U1 C16 96.0(3)
C5 U1 C16 125.6(3)
C35 U1 C16 101.9(3)
C4 U1 C16 143.7(3)
C17 U1 C16 29.5(2)
C18 U1 C16 49.2(3)
S1 U1 C16 92.13(18)
C15 U1 C16 29.9(2)
C37 U1 C1 85.4(3)
C36 U1 C1 100.4(3)
C5 U1 C1 29.7(3)
C35 U1 C1 114.7(3)
C4 U1 C1 49.5(3)
C17 U1 C1 100.9(3)
C18 U1 C1 87.5(3)
S1 U1 C1 133.6(2)
C15 U1 C1 134.3(3)
C16 U1 C1 130.4(3)
C37 U1 C14 130.5(3)
C36 U1 C14 144.9(3)
C5 U1 C14 83.8(3)
C35 U1 C14 139.4(3)
C4 U1 C14 94.6(3)
C17 U1 C14 49.0(3)
C18 U1 C14 29.2(3)
S1 U1 C14 87.6(2)
C15 U1 C14 29.4(3)
C16 U1 C14 49.1(3)
C1 U1 C14 105.9(3)

loop_
_geom_bond_atom_site_label_1
_geom_bond_atom_site_label_2
_geom_bond_distance
C1 C2 1.376(15)
C1 C5 1.405(16)
C1 C6 1.524(14)
C1 U1 2.784(9)
C2 C3 1.400(12)
C2 U1 2.798(9)
C2 H2 0.9500
C3 C4 1.425(12)
C3 C10 1.528(12)
C3 U1 2.819(8)
C4 C5 1.429(13)
C4 U1 2.711(9)
C4 H4 0.9500
C5 U1 2.674(10)
C5 H5 0.9500
C6 C9 1.412(16)
C6 C7 1.419(16)
C6 C8 1.73(2)
C7 H7A 0.9800
C7 H7B 0.9800
C7 H7C 0.9800
C8 H8A 0.9800
C8 H8B 0.9800
C8 H8C 0.9800
C9 H9A 0.9800
C9 H9B 0.9800
C9 H9C 0.9800
C10 C12 1.494(15)
C10 C11 1.532(13)
C10 C13 1.536(15)
C11 H11A 0.9800
C11 H11B 0.9800
C11 H11C 0.9800
C12 H12A 0.9800
C12 H12B 0.9800
C12 H12C 0.9800
C13 H13A 0.9800
C13 H13B 0.9800
C13 H13C 0.9800
C14 C18 1.394(13)
C14 C15 1.409(13)
C14 C19 1.537(14)
C14 U1 2.796(9)
C15 C16 1.423(12)
C15 U1 2.756(8)
C15 H15 0.9500
C16 C17 1.392(12)
C16 C23 1.529(12)
C16 U1 2.759(8)
C17 C18 1.421(13)
C17 U1 2.714(8)
C17 H17 0.9500
C18 U1 2.726(8)
C18 H18 0.9500
C19 C21 1.500(17)
C19 C20 1.505(18)
C19 C22 1.542(17)
C20 H20A 0.9800
C20 H20B 0.9800
C20 H20C 0.9800
C21 H21A 0.9800
C21 H21B 0.9800
C21 H21C 0.9800
C22 H22A 0.9800
C22 H22B 0.9800
C22 H22C 0.9800
C23 C26 1.525(13)
C23 C25 1.528(13)
C23 C24 1.537(13)
C24 H24A 0.9800
C24 H24B 0.9800
C24 H24C 0.9800
C25 H25A 0.9800
C25 H25B 0.9800
C25 H25C 0.9800
C26 H26A 0.9800
C26 H26B 0.9800
C26 H26C 0.9800
C27 C28 1.373(13)
C27 C32 1.376(13)
C27 N1 1.415(11)
C28 C29 1.391(15)
C28 H28 0.9500
C29 C30 1.366(18)
C29 H29 0.9500
C30 C31 1.366(17)
C30 H30 0.9500
C31 C32 1.399(14)
C31 H31 0.9500
C32 H32 0.9500
C33 N1 1.267(10)
C33 C34 1.476(11)
C33 S1 1.779(8)
C34 C35 1.350(12)
C34 C38 1.457(12)
C35 C36 1.311(12)
C35 U1 2.677(9)
C36 C37 1.309(12)
C36 U1 2.600(8)
C37 C44 1.467(12)
C37 U1 2.542(8)
C38 C39 1.365(15)
C38 C43 1.412(14)
C39 C40 1.406(13)
C39 H39 0.9500
C40 C41 1.375(15)
C40 H40 0.9500
C41 C42 1.364(16)
C41 H41 0.9500
C42 C43 1.394(13)
C42 H42 0.9500
C43 H43 0.9500
C44 C49 1.391(13)
C44 C45 1.393(13)
C45 C46 1.382(13)
C45 H45 0.9500
C46 C47 1.372(16)
C46 H46 0.9500
C47 C48 1.390(16)
C47 H47 0.9500
C48 C49 1.364(14)
C48 H48 0.9500
C49 H49 0.9500
S1 U1 2.737(2)
